data_7236367
loop_
_publ_author_name
'Zhou, Kui'
'Mousavi, Bibimaryam'
'Luo, Zhixiong'
'Phatanasri, Shophot'
'Chaemchuen, Somboon'
'Verpoort, Francis'

_publ_section_title
;
 Characterization and properties of Zn/Co zeolitic imidazolate frameworks
 vs. ZIF-8 and ZIF-67
;
_journal_issue 3
_journal_name_full 'Journal of Materials Chemistry A'
_journal_page_first 952
_journal_paper_doi 10.1039/C6TA07860E
_journal_volume 5
_journal_year 2017
_chemical_formula_moiety '0.5(C96 H120 Co6 N48 Zn6)'
_chemical_formula_sum 'C48 H60 Co3 N24 Zn3'
_chemical_formula_weight 1346.10
_chemical_name_systematic Zn/Co-ZIF
_space_group_crystal_system cubic
_space_group_IT_number 217
_space_group_name_Hall 'I -4 2 3'
_space_group_name_H-M_alt 'I -4 3 m'
_atom_sites_solution_hydrogens geom
_audit_creation_date 2016-07-17
_audit_creation_method
;
Olex2 1.2-beta
(compiled 2015.08.17 svn.r3210 for OlexSys, GUI svn.r5203)
;
_audit_update_record
;
2016-09-06 deposited with the CCDC.
2016-10-29 downloaded from the CCDC.
;
_cell_angle_alpha 90
_cell_angle_beta 90
_cell_angle_gamma 90
_cell_formula_units_Z 2
_cell_length_a 17.0993(14)
_cell_length_b 17.0993(14)
_cell_length_c 17.0993(14)
_cell_measurement_reflns_used 5646
_cell_measurement_temperature 298(2)
_cell_measurement_theta_max 24.03
_cell_measurement_theta_min 2.38
_cell_volume 4999.6(7)
_computing_cell_refinement 'Bruker SAINT'
_computing_data_collection 'Bruker APEX2'
_computing_data_reduction 'Bruker SAINT'
_computing_molecular_graphics 'Olex2 (Dolomanov et al., 2009)'
_computing_publication_material 'Olex2 (Dolomanov et al., 2009)'
_computing_structure_refinement 'ShelXL (Sheldrick, 2015)'
_computing_structure_solution 'ShelXT (Sheldrick, 2015)'
_diffrn_ambient_temperature 298(2)
_diffrn_measured_fraction_theta_full 0.984
_diffrn_measured_fraction_theta_max 0.985
_diffrn_measurement_device_type 'CCD area detector'
_diffrn_measurement_method 'phi and omega scans'
_diffrn_radiation_monochromator graphite
_diffrn_radiation_type MoK\a
_diffrn_radiation_wavelength 0.71073
_diffrn_reflns_av_R_equivalents 0.0148
_diffrn_reflns_av_unetI/netI 0.0214
_diffrn_reflns_Laue_measured_fraction_full 0.984
_diffrn_reflns_Laue_measured_fraction_max 0.985
_diffrn_reflns_limit_h_max 14
_diffrn_reflns_limit_h_min -14
_diffrn_reflns_limit_k_max 14
_diffrn_reflns_limit_k_min 0
_diffrn_reflns_limit_l_max 21
_diffrn_reflns_limit_l_min 2
_diffrn_reflns_number 1623
_diffrn_reflns_point_group_measured_fraction_full 0.990
_diffrn_reflns_point_group_measured_fraction_max 0.990
_diffrn_reflns_theta_full 25.242
_diffrn_reflns_theta_max 25.908
_diffrn_reflns_theta_min 2.382
_exptl_absorpt_coefficient_mu 1.227
_exptl_absorpt_correction_type none
_exptl_crystal_colour pink
_exptl_crystal_colour_primary pink
_exptl_crystal_density_diffrn 0.894
_exptl_crystal_density_method 'not measured'
_exptl_crystal_description block
_exptl_crystal_F_000 1374
_exptl_crystal_recrystallization_method 'Re-crystallisation from solvent: DMF'
_exptl_crystal_size_max 0.27
_exptl_crystal_size_mid 0.17
_exptl_crystal_size_min 0.12
_platon_squeeze_details
;
;
_refine_diff_density_max 0.413
_refine_diff_density_min -0.420
_refine_diff_density_rms 0.043
_refine_ls_abs_structure_details
;
 Refined as an inversion twin.
;
_refine_ls_abs_structure_Flack 0.18(4)
_refine_ls_extinction_method none
_refine_ls_goodness_of_fit_ref 1.117
_refine_ls_hydrogen_treatment constr
_refine_ls_matrix_type full
_refine_ls_number_parameters 34
_refine_ls_number_reflns 931
_refine_ls_number_restraints 0
_refine_ls_restrained_S_all 1.117
_refine_ls_R_factor_all 0.0309
_refine_ls_R_factor_gt 0.0295
_refine_ls_shift/su_max 0.000
_refine_ls_shift/su_mean 0.000
_refine_ls_structure_factor_coef Fsqd
_refine_ls_weighting_details 'w=1/[\s^2^(Fo^2^)+(0.0411P)^2^+2.0678P] where P=(Fo^2^+2Fc^2^)/3'
_refine_ls_weighting_scheme calc
_refine_ls_wR_factor_gt 0.0761
_refine_ls_wR_factor_ref 0.0772
_reflns_Friedel_coverage 0.820
_reflns_Friedel_fraction_full 0.997
_reflns_Friedel_fraction_max 0.998
_reflns_number_gt 901
_reflns_number_total 931
_reflns_threshold_expression 'I > 2\s(I)'
_cod_data_source_file c6ta07860e2.cif
_cod_data_source_block mo_150707b_0m
_cod_original_cell_volume 4999.6(12)
_cod_database_code 7236367
_shelx_space_group_comment
;
The symmetry employed for this shelxl refinement is uniquely defined
by the following loop, which should always be used as a source of
symmetry information in preference to the above space-group names.
They are only intended as comments.
;
_shelx_estimated_absorpt_t_max 0.867
_shelx_estimated_absorpt_t_min 0.733
_olex2_refinement_description
;
1. Twinned data refinement
 Scales: 0.82(4) 0.18(4)
2. Fixed Uiso
 At 1.2 times of:
  All C(H) groups
 At 1.5 times of:
  All C(H,H,H) groups
3. Shared sites
{Zn1, Co1}
4. Uiso/Uaniso restraints and constraints
Uiso(Co1) = Uiso(Zn1)
Uiso(Zn1) = Uiso(Co1)
5. Others
 Fixed Sof: Co1(0.125) H3B(0.5) H3C(0.5) H3A(0.5) Zn1(0.125)
6.a Aromatic/amide H refined with riding coordinates:
 C2(H2)
6.b Idealised Me refined as rotating group:
 C3(H3B,H3C,H3A)
;
_shelx_shelxl_version_number 2014/7
_olex2_submission_special_instructions 'No special instructions were received'

loop_
_space_group_symop_operation_xyz
'x, y, z'
'-x, -y, z'
'-x, y, -z'
'x, -y, -z'
'z, x, y'
'z, -x, -y'
'-z, -x, y'
'-z, x, -y'
'y, z, x'
'-y, z, -x'
'y, -z, -x'
'-y, -z, x'
'y, x, z'
'-y, -x, z'
'y, -x, -z'
'-y, x, -z'
'x, z, y'
'-x, z, -y'
'-x, -z, y'
'x, -z, -y'
'z, y, x'
'z, -y, -x'
'-z, y, -x'
'-z, -y, x'
'x+1/2, y+1/2, z+1/2'
'-x+1/2, -y+1/2, z+1/2'
'-x+1/2, y+1/2, -z+1/2'
'x+1/2, -y+1/2, -z+1/2'
'z+1/2, x+1/2, y+1/2'
'z+1/2, -x+1/2, -y+1/2'
'-z+1/2, -x+1/2, y+1/2'
'-z+1/2, x+1/2, -y+1/2'
'y+1/2, z+1/2, x+1/2'
'-y+1/2, z+1/2, -x+1/2'
'y+1/2, -z+1/2, -x+1/2'
'-y+1/2, -z+1/2, x+1/2'
'y+1/2, x+1/2, z+1/2'
'-y+1/2, -x+1/2, z+1/2'
'y+1/2, -x+1/2, -z+1/2'
'-y+1/2, x+1/2, -z+1/2'
'x+1/2, z+1/2, y+1/2'
'-x+1/2, z+1/2, -y+1/2'
'-x+1/2, -z+1/2, y+1/2'
'x+1/2, -z+1/2, -y+1/2'
'z+1/2, y+1/2, x+1/2'
'z+1/2, -y+1/2, -x+1/2'
'-z+1/2, y+1/2, -x+1/2'
'-z+1/2, -y+1/2, x+1/2'

loop_
_atom_site_label
_atom_site_type_symbol
_atom_site_fract_x
_atom_site_fract_y
_atom_site_fract_z
_atom_site_U_iso_or_equiv
_atom_site_adp_type
_atom_site_occupancy
_atom_site_site_symmetry_order
_atom_site_calc_flag
_atom_site_refinement_flags_posn
_atom_site_refinement_flags_adp
_atom_site_refinement_flags_occupancy
_atom_site_disorder_group
Co1 Co 0.5000 0.0000 0.7500 0.0497(3) Uiso 0.5 4 d S T P 4
N1 N 0.47119(16) 0.09093(17) 0.81677(16) 0.0508(6) Uani 1 1 d . . . .
C1 C 0.5087(4) 0.12166(16) 0.87834(16) 0.0450(11) Uani 1 2 d S T P .
C3 C 0.5846(3) 0.0910(3) 0.9090(3) 0.0713(16) Uani 1 2 d S T P .
H3B H 0.6206 0.0842 0.8664 0.107 Uiso 0.5 1 calc GR . . -1
H3C H 0.5760 0.0417 0.9343 0.107 Uiso 0.5 1 calc GR . . -1
H3A H 0.6060 0.1276 0.9458 0.107 Uiso 0.5 1 calc GR . . -1
C2 C 0.4046(2) 0.1347(3) 0.8092(3) 0.0696(11) Uani 1 1 d . . . .
H2 H 0.3658 0.1272 0.7719 0.083 Uiso 1 1 calc R . . .
Zn1 Zn 0.5000 0.0000 0.7500 0.0497(3) Uiso 0.5 4 d S T P 3

loop_
_atom_site_aniso_label
_atom_site_aniso_U_11
_atom_site_aniso_U_22
_atom_site_aniso_U_33
_atom_site_aniso_U_23
_atom_site_aniso_U_13
_atom_site_aniso_U_12
N1 0.0520(15) 0.0532(15) 0.0473(14) -0.0050(12) -0.0025(10) 0.0049(11)
C1 0.042(3) 0.0463(12) 0.0463(12) -0.0020(15) 0.0028(15) -0.0028(15)
C3 0.063(3) 0.075(2) 0.075(2) -0.024(3) -0.022(2) 0.022(2)
C2 0.063(2) 0.077(3) 0.068(2) -0.0190(19) -0.0239(19) 0.0210(19)

loop_
_atom_type_symbol
_atom_type_description
_atom_type_scat_dispersion_real
_atom_type_scat_dispersion_imag
_atom_type_scat_source
C C 0.0033 0.0016 'International Tables Vol C Tables 4.2.6.8 and 6.1.1.4'
H H 0.0000 0.0000 'International Tables Vol C Tables 4.2.6.8 and 6.1.1.4'
Co Co 0.3494 0.9721 'International Tables Vol C Tables 4.2.6.8 and 6.1.1.4'
N N 0.0061 0.0033 'International Tables Vol C Tables 4.2.6.8 and 6.1.1.4'
Zn Zn 0.2839 1.4301 'International Tables Vol C Tables 4.2.6.8 and 6.1.1.4'

loop_
_geom_angle_atom_site_label_1
_geom_angle_atom_site_label_2
_geom_angle_atom_site_label_3
_geom_angle
_geom_angle_site_symmetry_1
_geom_angle_site_symmetry_3
N1 Co1 N1 110.02(17) 40_546 39_556
N1 Co1 N1 109.20(8) 40_546 2_655
N1 Co1 N1 109.20(8) 40_546 .
N1 Co1 N1 109.20(8) 39_556 .
N1 Co1 N1 110.02(17) 2_655 .
N1 Co1 N1 109.20(8) 39_556 2_655
C1 N1 Co1 129.7(3) . .
C1 N1 C2 105.0(3) . .
C1 N1 Zn1 129.7(3) . .
C2 N1 Co1 125.4(2) . .
C2 N1 Zn1 125.4(2) . .
N1 C1 N1 112.8(5) 20_566 .
N1 C1 C3 123.6(2) 20_566 .
N1 C1 C3 123.6(2) . .
C1 C3 H3B 109.5 . .
C1 C3 H3C 109.5 . .
C1 C3 H3A 109.5 . .
H3B C3 H3C 109.5 . .
H3B C3 H3A 109.5 . .
H3C C3 H3A 109.5 . .
N1 C2 H2 125.7 . .
C2 C2 N1 108.7(2) 20_566 .
C2 C2 H2 125.7 20_566 .
N1 Zn1 N1 109.20(8) 39_556 2_655
N1 Zn1 N1 109.20(8) 40_546 2_655
N1 Zn1 N1 109.20(8) 39_556 .
N1 Zn1 N1 109.20(8) 40_546 .
N1 Zn1 N1 110.02(17) 40_546 39_556
N1 Zn1 N1 110.02(17) 2_655 .

loop_
_geom_bond_atom_site_label_1
_geom_bond_atom_site_label_2
_geom_bond_distance
_geom_bond_site_symmetry_2
Co1 N1 1.991(3) 40_546
Co1 N1 1.991(3) 2_655
Co1 N1 1.991(3) 39_556
Co1 N1 1.991(3) .
N1 C1 1.340(4) .
N1 C2 1.368(5) .
N1 Zn1 1.991(3) .
C1 N1 1.340(4) 20_566
C1 C3 1.494(8) .
C3 H3B 0.9600 .
C3 H3C 0.9600 .
C3 H3A 0.9600 .
C2 C2 1.357(8) 20_566
C2 H2 0.9300 .
Zn1 N1 1.991(3) 2_655
Zn1 N1 1.991(3) 40_546
Zn1 N1 1.991(3) 39_556

loop_
_platon_squeeze_void_nr
_platon_squeeze_void_average_x
_platon_squeeze_void_average_y
_platon_squeeze_void_average_z
_platon_squeeze_void_volume
_platon_squeeze_void_count_electrons
_platon_squeeze_void_content
1 -0.012 -0.006 -0.004 2545 75 ' '

loop_
_twin_individual_id
_twin_individual_mass_fraction_refined
1 0.82(4)
2 0.18(4)
